data_4320858
loop_
_publ_author_name
'Eugenio Sim\'on-Manso'
'Mauricio Valderrama'
'Ver\'onica Arancibia'
'Yamil Sim\'on-Manso'
'Daphne Boys'

_publ_section_title
;
 Synthesis, Spectroscopic Characterization, and Crystal Structure of the
 Bimetallic Complex [Ni2(\m-CO)(CO)2(\m-NH(PPh2)2)2]
;
_journal_name_full 'Inorganic Chemistry'
_journal_page_first 1650
_journal_page_last 1654
_journal_paper_doi 10.1021/ic990773s
_journal_volume 39
_journal_year 2000
_chemical_formula_moiety 'Ni2 C O (C O)2 (Ph2 P N H P Ph2)2'
_chemical_formula_structural 'Ni2 C O (C O)2 (Ph2 P N H P Ph2)2'
_chemical_formula_sum 'C51 H42 N2 Ni2 O3 P4'
_chemical_formula_weight 972.17
_chemical_name_systematic
;
 \m-Carbonyl-bis-\m-[bis(diphenylphosphino)amine]-bis(carbonyl nickel)
;
_space_group_IT_number 2
_symmetry_cell_setting triclinic
_symmetry_space_group_name_Hall '-P 1'
_symmetry_space_group_name_H-M 'P -1'
_atom_sites_solution_hydrogens geom
_atom_sites_solution_primary direct
_atom_sites_solution_secondary difmap
_audit_creation_method SHELXL
_cell_angle_alpha 79.91(1)
_cell_angle_beta 79.96(1)
_cell_angle_gamma 71.32(1)
_cell_formula_units_Z 2
_cell_length_a 13.009(1)
_cell_length_b 13.063(2)
_cell_length_c 14.664(2)
_cell_measurement_reflns_used 32
_cell_measurement_temperature 297(2)
_cell_measurement_theta_max 15
_cell_measurement_theta_min 4
_cell_volume 2305.4(5)
_computing_cell_refinement 'Siemens P3/P4-PC version V4.27'
_computing_data_collection 'Siemens P3/P4-PC version V4.27'
_computing_data_reduction 'XDISK in SHELXTL/PC'
_computing_molecular_graphics 'XP in SHELXTL/PC'
_computing_structure_refinement SHELXL-93
_computing_structure_solution 'XS in SHELXTL-PC'
_diffrn_ambient_temperature 297(2)
_diffrn_measurement_device_type 'Siemens R3m/V 4-circle diffractometer'
_diffrn_measurement_method '\q/2\q scans'
_diffrn_radiation_monochromator graphite
_diffrn_radiation_source 'fine-focus sealed tube'
_diffrn_radiation_type MoK\a
_diffrn_radiation_wavelength 0.71073
_diffrn_reflns_av_R_equivalents 0.0248
_diffrn_reflns_av_sigmaI/netI 0.0732
_diffrn_reflns_limit_h_max 16
_diffrn_reflns_limit_h_min 0
_diffrn_reflns_limit_k_max 16
_diffrn_reflns_limit_k_min -15
_diffrn_reflns_limit_l_max 18
_diffrn_reflns_limit_l_min -18
_diffrn_reflns_number 10936
_diffrn_reflns_theta_max 27.06
_diffrn_reflns_theta_min 1.66
_diffrn_standards_decay_% 0
_diffrn_standards_interval_count 98
_diffrn_standards_number 2
_exptl_absorpt_coefficient_mu 1.000
_exptl_absorpt_correction_T_max 0.950
_exptl_absorpt_correction_T_min 0.856
_exptl_absorpt_correction_type psi-scan
_exptl_crystal_colour orange
_exptl_crystal_density_diffrn 1.400
_exptl_crystal_density_method 'not measured'
_exptl_crystal_description plate
_exptl_crystal_F_000 1004
_exptl_crystal_size_max 0.36
_exptl_crystal_size_mid 0.26
_exptl_crystal_size_min 0.10
_refine_diff_density_max 0.529
_refine_diff_density_min -0.406
_refine_diff_density_rms 0.059
_refine_ls_extinction_method none
_refine_ls_goodness_of_fit_ref 0.850
_refine_ls_hydrogen_treatment constr
_refine_ls_matrix_type full
_refine_ls_number_parameters 559
_refine_ls_number_reflns 10118
_refine_ls_number_restraints 0
_refine_ls_R_factor_gt 0.0418
_refine_ls_shift/esd_mean 0.000
_refine_ls_shift/su_max -0.001
_refine_ls_structure_factor_coef Fsqd
_refine_ls_weighting_details 'w=1/[\s^2^(Fo^2^)+(0.0536P)^2^+0.0000P] where P=(Fo^2^+2Fc^2^)/3'
_refine_ls_weighting_scheme calc
_refine_ls_wR_factor_ref 0.1080
_reflns_number_gt 6156
_reflns_number_total 10119
_reflns_threshold_expression >2sigma(I)
_cod_data_source_file ic990773s.cif
_cod_data_source_block nip
_cod_depositor_comments
;
The following automatic conversions were performed:

'_refine_ls_weighting_scheme' value 'calc
w=1/[\s^2^(Fo^2^)+(0.0536P)^2^+0.0000P] where P=(Fo^2^+2Fc^2^)/3' was
changed to 'calc'. New tag '_refine_ls_weighting_details' was
created. The value of the new tag was set to
'w=1/[\s^2^(Fo^2^)+(0.0536P)^2^+0.0000P] where P=(Fo^2^+2Fc^2^)/3'.

Automatic conversion script
Id: cif_fix_values 3143 2015-03-26 13:38:13Z robertas 
;
_cod_database_code 4320858

loop_
_symmetry_equiv_pos_as_xyz
'x, y, z'
'-x, -y, -z'

loop_
_atom_site_aniso_label
_atom_site_aniso_U_11
_atom_site_aniso_U_22
_atom_site_aniso_U_33
_atom_site_aniso_U_23
_atom_site_aniso_U_13
_atom_site_aniso_U_12
Ni1 0.0427(2) 0.0323(2) 0.0363(2) -0.0034(2) -0.0100(2) -0.0076(2)
Ni2 0.0332(2) 0.0391(2) 0.0359(2) -0.0056(2) -0.0057(2) -0.0086(2)
P1 0.0378(4) 0.0347(4) 0.0359(4) -0.0040(3) -0.0028(3) -0.0135(4)
P2 0.0361(4) 0.0316(4) 0.0349(4) -0.0029(3) -0.0067(3) -0.0105(3)
P3 0.0347(4) 0.0349(4) 0.0374(4) -0.0050(3) -0.0034(3) -0.0128(3)
P4 0.0359(4) 0.0339(4) 0.0339(4) 0.0002(3) -0.0061(3) -0.0116(3)
N1 0.0336(14) 0.0331(14) 0.047(2) -0.0105(12) 0.0044(12) -0.0110(11)
N2 0.0334(13) 0.0307(13) 0.0410(15) 0.0020(11) -0.0095(11) -0.0069(11)
O1 0.048(2) 0.053(2) 0.111(2) -0.003(2) -0.005(2) 0.0066(13)
O2 0.224(5) 0.054(2) 0.128(3) 0.035(2) -0.089(3) -0.053(2)
O3 0.062(2) 0.117(3) 0.132(3) -0.021(2) 0.041(2) -0.040(2)
C1 0.040(2) 0.044(2) 0.056(2) -0.009(2) -0.014(2) -0.004(2)
C2 0.092(3) 0.039(2) 0.065(3) 0.005(2) -0.037(2) -0.016(2)
C3 0.046(2) 0.058(2) 0.069(3) -0.015(2) -0.001(2) -0.010(2)
C111 0.059(2) 0.047(2) 0.037(2) -0.0012(15) -0.008(2) -0.029(2)
C112 0.085(3) 0.066(3) 0.046(2) -0.018(2) 0.001(2) -0.028(2)
C113 0.139(5) 0.121(4) 0.038(2) -0.023(3) 0.002(3) -0.075(4)
C114 0.146(5) 0.104(4) 0.052(3) 0.017(3) -0.047(3) -0.079(4)
C115 0.107(4) 0.082(3) 0.064(3) 0.010(2) -0.047(3) -0.038(3)
C116 0.069(3) 0.066(3) 0.054(2) -0.001(2) -0.025(2) -0.021(2)
C121 0.040(2) 0.047(2) 0.038(2) -0.0128(15) -0.0005(14) -0.017(2)
C122 0.047(2) 0.057(2) 0.059(2) -0.014(2) 0.004(2) -0.025(2)
C123 0.054(2) 0.079(3) 0.067(3) -0.023(2) 0.007(2) -0.037(2)
C124 0.040(2) 0.093(3) 0.096(3) -0.044(3) -0.001(2) -0.019(2)
C125 0.045(2) 0.065(3) 0.103(4) -0.020(2) -0.016(2) -0.005(2)
C126 0.045(2) 0.053(2) 0.075(3) -0.002(2) -0.009(2) -0.018(2)
C211 0.045(2) 0.031(2) 0.039(2) -0.0020(13) -0.0072(15) -0.0130(14)
C212 0.047(2) 0.055(2) 0.056(2) -0.020(2) -0.012(2) -0.004(2)
C213 0.069(3) 0.065(3) 0.059(2) -0.024(2) -0.021(2) -0.010(2)
C214 0.077(3) 0.055(2) 0.060(2) -0.027(2) -0.003(2) -0.012(2)
C215 0.053(2) 0.054(2) 0.066(3) -0.021(2) -0.004(2) 0.000(2)
C216 0.046(2) 0.047(2) 0.052(2) -0.013(2) -0.011(2) -0.007(2)
C221 0.041(2) 0.047(2) 0.036(2) -0.0087(15) 0.0007(14) -0.021(2)
C222 0.063(2) 0.054(2) 0.063(2) -0.004(2) -0.002(2) -0.029(2)
C223 0.078(3) 0.077(3) 0.074(3) -0.009(2) 0.011(2) -0.054(3)
C224 0.058(3) 0.099(4) 0.071(3) -0.030(3) 0.013(2) -0.046(3)
C225 0.043(2) 0.083(3) 0.076(3) -0.015(2) -0.003(2) -0.018(2)
C226 0.043(2) 0.058(2) 0.066(2) -0.006(2) 0.000(2) -0.018(2)
C311 0.039(2) 0.042(2) 0.035(2) -0.0032(14) -0.0041(14) -0.0165(15)
C312 0.063(2) 0.046(2) 0.046(2) -0.011(2) -0.014(2) -0.009(2)
C313 0.072(3) 0.065(2) 0.038(2) -0.011(2) -0.014(2) -0.023(2)
C314 0.057(2) 0.073(3) 0.046(2) 0.000(2) -0.017(2) -0.027(2)
C315 0.049(2) 0.071(3) 0.069(3) -0.020(2) -0.024(2) 0.001(2)
C316 0.045(2) 0.063(2) 0.056(2) -0.024(2) -0.014(2) -0.006(2)
C321 0.052(2) 0.037(2) 0.041(2) 0.0015(14) -0.013(2) -0.021(2)
C322 0.054(2) 0.056(2) 0.087(3) 0.009(2) -0.008(2) -0.029(2)
C323 0.085(3) 0.070(3) 0.113(4) 0.020(3) -0.027(3) -0.056(3)
C324 0.114(4) 0.039(2) 0.094(3) 0.002(2) -0.034(3) -0.031(3)
C325 0.110(4) 0.039(2) 0.074(3) -0.008(2) -0.001(3) -0.016(2)
C326 0.067(2) 0.037(2) 0.064(2) -0.006(2) 0.004(2) -0.015(2)
C411 0.040(2) 0.052(2) 0.036(2) -0.0010(15) -0.0046(14) -0.020(2)
C412 0.076(3) 0.069(3) 0.043(2) 0.006(2) -0.011(2) -0.019(2)
C413 0.122(4) 0.095(4) 0.040(2) 0.016(2) -0.015(3) -0.042(3)
C414 0.091(3) 0.119(4) 0.040(2) -0.013(3) 0.003(2) -0.054(3)
C415 0.062(3) 0.089(3) 0.059(3) -0.029(2) 0.011(2) -0.034(2)
C416 0.052(2) 0.059(2) 0.045(2) -0.008(2) -0.001(2) -0.017(2)
C421 0.050(2) 0.033(2) 0.037(2) 0.0028(14) -0.0135(15) -0.0081(15)
C422 0.074(3) 0.039(2) 0.056(2) 0.005(2) -0.017(2) -0.022(2)
C423 0.133(4) 0.042(2) 0.064(3) 0.006(2) -0.034(3) -0.036(3)
C424 0.116(4) 0.042(2) 0.069(3) -0.011(2) -0.042(3) 0.005(3)
C425 0.072(3) 0.065(3) 0.077(3) -0.031(2) -0.025(2) 0.010(2)
C426 0.050(2) 0.052(2) 0.062(2) -0.013(2) -0.016(2) -0.004(2)

loop_
_atom_site_label
_atom_site_type_symbol
_atom_site_fract_x
_atom_site_fract_y
_atom_site_fract_z
_atom_site_U_iso_or_equiv
_atom_site_thermal_displace_type
_atom_site_occupancy
_atom_site_calc_flag
_atom_site_refinement_flags
_atom_site_disorder_group
Ni1 Ni 0.26508(3) 0.65320(3) 0.27956(3) 0.03745(11) Uani 1 d . .
Ni2 Ni 0.36067(3) 0.79140(3) 0.18578(3) 0.03633(11) Uani 1 d . .
P1 P 0.17798(7) 0.75999(6) 0.38780(6) 0.0358(2) Uani 1 d . .
P2 P 0.15562(6) 0.67196(6) 0.17511(5) 0.0340(2) Uani 1 d . .
P3 P 0.32104(7) 0.89088(6) 0.30169(6) 0.0352(2) Uani 1 d . .
P4 P 0.23385(6) 0.85854(6) 0.09019(5) 0.0347(2) Uani 1 d . .
N1 N 0.2063(2) 0.8801(2) 0.3726(2) 0.0383(6) Uani 1 d . .
H1 H 0.1615(2) 0.9365(2) 0.4014(2) 0.046 Uiso 1 d R .
N2 N 0.1381(2) 0.7919(2) 0.1039(2) 0.0359(6) Uani 1 d . .
H2 H 0.0787(2) 0.8200(2) 0.0736(2) 0.043 Uiso 1 d R .
O1 O 0.4960(2) 0.5695(2) 0.2198(2) 0.0777(9) Uani 1 d . .
O2 O 0.2826(4) 0.4381(3) 0.3787(3) 0.130(2) Uani 1 d . .
O3 O 0.5540(2) 0.8334(3) 0.0745(3) 0.1064(12) Uani 1 d . .
C1 C 0.4134(3) 0.6395(3) 0.2253(2) 0.0474(8) Uani 1 d . .
C2 C 0.2817(4) 0.5216(3) 0.3383(3) 0.0648(11) Uani 1 d . .
C3 C 0.4797(3) 0.8122(3) 0.1183(3) 0.0589(10) Uani 1 d . .
C111 C 0.2099(3) 0.7054(3) 0.5076(2) 0.0447(8) Uani 1 d . .
C112 C 0.1414(4) 0.7447(3) 0.5857(3) 0.0643(11) Uani 1 d . .
H112 H 0.0724(4) 0.7995(3) 0.5791(3) 0.077 Uiso 1 d R .
C113 C 0.1727(5) 0.7057(5) 0.6742(3) 0.090(2) Uani 1 d . .
H113 H 0.1259(5) 0.7327(5) 0.7286(3) 0.109 Uiso 1 d R .
C114 C 0.2712(5) 0.6281(4) 0.6854(3) 0.090(2) Uani 1 d . .
H114 H 0.2911(5) 0.6004(4) 0.7470(3) 0.108 Uiso 1 d R .
C115 C 0.3387(4) 0.5902(4) 0.6096(3) 0.0797(14) Uani 1 d . .
H115 H 0.4080(4) 0.5366(4) 0.6179(3) 0.096 Uiso 1 d R .
C116 C 0.3088(3) 0.6284(3) 0.5211(3) 0.0614(10) Uani 1 d . .
H116 H 0.3578(3) 0.6009(3) 0.4679(3) 0.074 Uiso 1 d R .
C121 C 0.0288(3) 0.8049(3) 0.4055(2) 0.0405(7) Uani 1 d . .
C122 C -0.0269(3) 0.7286(3) 0.4406(2) 0.0528(9) Uani 1 d . .
H122 H 0.0132(3) 0.6541(3) 0.4586(2) 0.063 Uiso 1 d R .
C123 C -0.1403(3) 0.7598(4) 0.4501(3) 0.0628(11) Uani 1 d . .
H123 H -0.1786(3) 0.7071(4) 0.4749(3) 0.075 Uiso 1 d R .
C124 C -0.1984(3) 0.8649(4) 0.4245(3) 0.0732(13) Uani 1 d . .
H124 H -0.2768(3) 0.8852(4) 0.4301(3) 0.088 Uiso 1 d R .
C125 C -0.1454(3) 0.9414(3) 0.3910(3) 0.0717(12) Uani 1 d . .
H125 H -0.1871(3) 1.0157(3) 0.3746(3) 0.086 Uiso 1 d R .
C126 C -0.0317(3) 0.9108(3) 0.3804(3) 0.0574(10) Uani 1 d . .
H126 H 0.0049(3) 0.9648(3) 0.3556(3) 0.069 Uiso 1 d R .
C211 C 0.2020(3) 0.5698(2) 0.0924(2) 0.0380(7) Uani 1 d . .
C212 C 0.1321(3) 0.5591(3) 0.0353(2) 0.0529(9) Uani 1 d . .
H212 H 0.0559(3) 0.5993(3) 0.0445(2) 0.063 Uiso 1 d R .
C213 C 0.1705(3) 0.4909(3) -0.0336(3) 0.0632(11) Uani 1 d . .
H213 H 0.1217(3) 0.4859(3) -0.0736(3) 0.076 Uiso 1 d R .
C214 C 0.2789(3) 0.4304(3) -0.0443(3) 0.0641(11) Uani 1 d . .
H214 H 0.3060(3) 0.3839(3) -0.0926(3) 0.077 Uiso 1 d R .
C215 C 0.3482(3) 0.4373(3) 0.0132(3) 0.0604(10) Uani 1 d . .
H215 H 0.4234(3) 0.3934(3) 0.0063(3) 0.073 Uiso 1 d R .
C216 C 0.3104(3) 0.5061(3) 0.0817(2) 0.0483(8) Uani 1 d . .
H216 H 0.3594(3) 0.5097(3) 0.1221(2) 0.058 Uiso 1 d R .
C221 C 0.0152(3) 0.6658(3) 0.2107(2) 0.0400(7) Uani 1 d . .
C222 C 0.0025(3) 0.5698(3) 0.2625(3) 0.0583(10) Uani 1 d . .
H222 H 0.0658(3) 0.5125(3) 0.2808(3) 0.070 Uiso 1 d R .
C223 C -0.0996(4) 0.5558(4) 0.2880(3) 0.0714(12) Uani 1 d . .
H223 H -0.1073(4) 0.4888(4) 0.3231(3) 0.086 Uiso 1 d R .
C224 C -0.1910(4) 0.6374(4) 0.2620(3) 0.0708(12) Uani 1 d . .
H224 H -0.2621(4) 0.6272(4) 0.2793(3) 0.085 Uiso 1 d R .
C225 C -0.1798(3) 0.7334(4) 0.2127(3) 0.0676(11) Uani 1 d . .
H225 H -0.2435(3) 0.7908(4) 0.1954(3) 0.081 Uiso 1 d R .
C226 C -0.0769(3) 0.7470(3) 0.1874(3) 0.0562(9) Uani 1 d . .
H226 H -0.0697(3) 0.8145(3) 0.1530(3) 0.067 Uiso 1 d R .
C311 C 0.4213(2) 0.8540(3) 0.3856(2) 0.0380(7) Uani 1 d . .
C312 C 0.4050(3) 0.9145(3) 0.4583(2) 0.0523(9) Uani 1 d . .
H312 H 0.3464(3) 0.9815(3) 0.4602(2) 0.063 Uiso 1 d R .
C313 C 0.4711(3) 0.8798(3) 0.5283(2) 0.0562(10) Uani 1 d . .
H313 H 0.4590(3) 0.9233(3) 0.5778(2) 0.067 Uiso 1 d R .
C314 C 0.5550(3) 0.7838(3) 0.5272(2) 0.0567(10) Uani 1 d . .
H314 H 0.5995(3) 0.7588(3) 0.5771(2) 0.068 Uiso 1 d R .
C315 C 0.5737(3) 0.7240(3) 0.4554(3) 0.0640(11) Uani 1 d . .
H315 H 0.6330(3) 0.6574(3) 0.4538(3) 0.077 Uiso 1 d R .
C316 C 0.5069(3) 0.7590(3) 0.3842(2) 0.0537(9) Uani 1 d . .
H316 H 0.5211(3) 0.7166(3) 0.3336(2) 0.064 Uiso 1 d R .
C321 C 0.2950(3) 1.0386(2) 0.2797(2) 0.0412(8) Uani 1 d . .
C322 C 0.3767(3) 1.0788(3) 0.2287(3) 0.0651(11) Uani 1 d . .
H322 H 0.4455(3) 1.0299(3) 0.2062(3) 0.078 Uiso 1 d R .
C323 C 0.3597(4) 1.1906(4) 0.2085(3) 0.0833(14) Uani 1 d . .
H323 H 0.4164(4) 1.2187(4) 0.1732(3) 0.100 Uiso 1 d R .
C324 C 0.2618(4) 1.2624(3) 0.2394(3) 0.0792(13) Uani 1 d . .
H324 H 0.2508(4) 1.3395(3) 0.2255(3) 0.095 Uiso 1 d R .
C325 C 0.1812(4) 1.2239(3) 0.2902(3) 0.0770(13) Uani 1 d . .
H325 H 0.1130(4) 1.2744(3) 0.3118(3) 0.092 Uiso 1 d R .
C326 C 0.1960(3) 1.1132(3) 0.3101(3) 0.0580(10) Uani 1 d . .
H326 H 0.1378(3) 1.0872(3) 0.3452(3) 0.070 Uiso 1 d R .
C411 C 0.2863(3) 0.8501(3) -0.0341(2) 0.0416(8) Uani 1 d . .
C412 C 0.2692(3) 0.9355(3) -0.1057(2) 0.0646(11) Uani 1 d . .
H412 H 0.2285(3) 1.0079(3) -0.0924(2) 0.078 Uiso 1 d R .
C413 C 0.3091(4) 0.9172(4) -0.1972(3) 0.0856(14) Uani 1 d . .
H413 H 0.2995(4) 0.9767(4) -0.2469(3) 0.103 Uiso 1 d R .
C414 C 0.3634(4) 0.8147(4) -0.2185(3) 0.0787(13) Uani 1 d . .
H414 H 0.3883(4) 0.8020(4) -0.2823(3) 0.094 Uiso 1 d R .
C415 C 0.3820(3) 0.7292(4) -0.1490(3) 0.0670(11) Uani 1 d . .
H415 H 0.4212(3) 0.6570(4) -0.1638(3) 0.080 Uiso 1 d R .
C416 C 0.3445(3) 0.7469(3) -0.0573(2) 0.0527(9) Uani 1 d . .
H416 H 0.3591(3) 0.6864(3) -0.0087(2) 0.063 Uiso 1 d R .
C421 C 0.1520(3) 1.0021(2) 0.0890(2) 0.0408(7) Uani 1 d . .
C422 C 0.2065(3) 1.0806(3) 0.0671(2) 0.0557(9) Uani 1 d . .
H422 H 0.2843(3) 1.0594(3) 0.0493(2) 0.067 Uiso 1 d R .
C423 C 0.1489(5) 1.1899(3) 0.0706(3) 0.0760(13) Uani 1 d . .
H423 H 0.1863(5) 1.2443(3) 0.0548(3) 0.091 Uiso 1 d R .
C424 C 0.0387(5) 1.2202(3) 0.0963(3) 0.0782(14) Uani 1 d . .
H424 H -0.0007(5) 1.2957(3) 0.0999(3) 0.094 Uiso 1 d R .
C425 C -0.0163(4) 1.1442(3) 0.1177(3) 0.0738(13) Uani 1 d . .
H425 H -0.0942(4) 1.1670(3) 0.1343(3) 0.089 Uiso 1 d R .
C426 C 0.0407(3) 1.0341(3) 0.1143(2) 0.0557(10) Uani 1 d . .
H426 H 0.0019(3) 0.9807(3) 0.1302(2) 0.067 Uiso 1 d R .

loop_
_atom_type_symbol
_atom_type_description
_atom_type_scat_dispersion_real
_atom_type_scat_dispersion_imag
_atom_type_scat_source
C C 0.0033 0.0016 'International Tables Vol C Tables 4.2.6.8 and 6.1.1.4'
H H 0.0000 0.0000 'International Tables Vol C Tables 4.2.6.8 and 6.1.1.4'
N N 0.0061 0.0033 'International Tables Vol C Tables 4.2.6.8 and 6.1.1.4'
O O 0.0106 0.0060 'International Tables Vol C Tables 4.2.6.8 and 6.1.1.4'
P P 0.1023 0.0942 'International Tables Vol C Tables 4.2.6.8 and 6.1.1.4'
Ni Ni 0.3393 1.1124 'International Tables Vol C Tables 4.2.6.8 and 6.1.1.4'

loop_
_geom_angle_atom_site_label_1
_geom_angle_atom_site_label_2
_geom_angle_atom_site_label_3
_geom_angle
_geom_angle_site_symmetry_1
_geom_angle_site_symmetry_3
_geom_angle_publ_flag
C2 Ni1 C1 99.7(2) . . ?
C2 Ni1 P2 105.42(13) . . ?
C1 Ni1 P2 112.91(10) . . ?
C2 Ni1 P1 103.98(14) . . ?
C1 Ni1 P1 123.24(10) . . ?
P2 Ni1 P1 109.20(3) . . ?
C2 Ni1 Ni2 146.38(15) . . ?
C1 Ni1 Ni2 47.12(10) . . ?
P2 Ni1 Ni2 94.87(3) . . ?
P1 Ni1 Ni2 93.93(3) . . ?
C3 Ni2 C1 99.8(2) . . ?
C3 Ni2 P3 106.81(13) . . ?
C1 Ni2 P3 113.03(11) . . ?
C3 Ni2 P4 104.12(13) . . ?
C1 Ni2 P4 121.54(10) . . ?
P3 Ni2 P4 109.64(3) . . ?
C3 Ni2 Ni1 147.20(12) . . ?
C1 Ni2 Ni1 47.75(10) . . ?
P3 Ni2 Ni1 93.05(3) . . ?
P4 Ni2 Ni1 92.92(3) . . ?
N1 P1 C121 101.55(13) . . ?
N1 P1 C111 101.59(13) . . ?
C121 P1 C111 101.6(2) . . ?
N1 P1 Ni1 114.32(9) . . ?
C121 P1 Ni1 119.52(10) . . ?
C111 P1 Ni1 115.69(11) . . ?
N2 P2 C221 102.91(14) . . ?
N2 P2 C211 103.15(13) . . ?
C221 P2 C211 98.93(14) . . ?
N2 P2 Ni1 112.52(9) . . ?
C221 P2 Ni1 121.01(10) . . ?
C211 P2 Ni1 115.88(10) . . ?
N1 P3 C321 101.69(14) . . ?
N1 P3 C311 101.65(13) . . ?
C321 P3 C311 100.48(14) . . ?
N1 P3 Ni2 112.18(9) . . ?
C321 P3 Ni2 121.38(11) . . ?
C311 P3 Ni2 116.67(10) . . ?
N2 P4 C421 103.43(14) . . ?
N2 P4 C411 100.54(13) . . ?
C421 P4 C411 102.24(15) . . ?
N2 P4 Ni2 115.31(9) . . ?
C421 P4 Ni2 118.49(10) . . ?
C411 P4 Ni2 114.45(11) . . ?
P1 N1 P3 118.16(14) . . ?
P1 N1 H1 120.81(8) . . ?
P3 N1 H1 121.03(9) . . ?
P2 N2 P4 119.42(14) . . ?
P2 N2 H2 120.25(9) . . ?
P4 N2 H2 120.33(8) . . ?
O1 C1 Ni2 138.2(3) . . ?
O1 C1 Ni1 136.6(3) . . ?
Ni2 C1 Ni1 85.14(13) . . ?
O2 C2 Ni1 173.8(5) . . ?
O3 C3 Ni2 175.3(4) . . ?
C116 C111 C112 117.9(3) . . ?
C116 C111 P1 119.4(3) . . ?
C112 C111 P1 122.4(3) . . ?
C111 C112 C113 120.1(4) . . ?
C111 C112 H112 120.5(2) . . ?
C113 C112 H112 119.4(3) . . ?
C114 C113 C112 120.5(4) . . ?
C114 C113 H113 118.9(3) . . ?
C112 C113 H113 120.6(3) . . ?
C115 C114 C113 119.7(4) . . ?
C115 C114 H114 120.6(3) . . ?
C113 C114 H114 119.7(3) . . ?
C114 C115 C116 120.5(5) . . ?
C114 C115 H115 119.2(3) . . ?
C116 C115 H115 120.3(3) . . ?
C111 C116 C115 121.2(4) . . ?
C111 C116 H116 119.2(2) . . ?
C115 C116 H116 119.5(3) . . ?
C126 C121 C122 118.1(3) . . ?
C126 C121 P1 122.5(3) . . ?
C122 C121 P1 119.3(3) . . ?
C123 C122 C121 120.3(4) . . ?
C123 C122 H122 119.8(2) . . ?
C121 C122 H122 119.9(2) . . ?
C124 C123 C122 120.5(4) . . ?
C124 C123 H123 119.4(2) . . ?
C122 C123 H123 120.1(2) . . ?
C123 C124 C125 120.1(4) . . ?
C123 C124 H124 119.8(2) . . ?
C125 C124 H124 120.1(2) . . ?
C124 C125 C126 119.8(4) . . ?
C124 C125 H125 119.5(2) . . ?
C126 C125 H125 120.7(2) . . ?
C121 C126 C125 121.1(4) . . ?
C121 C126 H126 119.6(2) . . ?
C125 C126 H126 119.2(2) . . ?
C216 C211 C212 118.2(3) . . ?
C216 C211 P2 120.2(2) . . ?
C212 C211 P2 121.6(2) . . ?
C213 C212 C211 121.1(3) . . ?
C213 C212 H212 119.7(2) . . ?
C211 C212 H212 119.1(2) . . ?
C214 C213 C212 119.6(3) . . ?
C214 C213 H213 120.2(2) . . ?
C212 C213 H213 120.2(2) . . ?
C215 C214 C213 120.1(3) . . ?
C215 C214 H214 120.2(2) . . ?
C213 C214 H214 119.8(2) . . ?
C214 C215 C216 120.5(3) . . ?
C214 C215 H215 119.6(2) . . ?
C216 C215 H215 119.9(2) . . ?
C215 C216 C211 120.4(3) . . ?
C215 C216 H216 119.9(2) . . ?
C211 C216 H216 119.7(2) . . ?
C226 C221 C222 118.1(3) . . ?
C226 C221 P2 124.9(3) . . ?
C222 C221 P2 117.0(3) . . ?
C223 C222 C221 120.9(4) . . ?
C223 C222 H222 119.6(3) . . ?
C221 C222 H222 119.5(2) . . ?
C224 C223 C222 120.1(4) . . ?
C224 C223 H223 119.8(2) . . ?
C222 C223 H223 120.1(3) . . ?
C225 C224 C223 119.6(4) . . ?
C225 C224 H224 120.5(3) . . ?
C223 C224 H224 120.0(2) . . ?
C224 C225 C226 120.0(4) . . ?
C224 C225 H225 119.8(3) . . ?
C226 C225 H225 120.2(2) . . ?
C221 C226 C225 121.3(4) . . ?
C221 C226 H226 119.2(2) . . ?
C225 C226 H226 119.6(2) . . ?
C316 C311 C312 118.1(3) . . ?
C316 C311 P3 120.9(2) . . ?
C312 C311 P3 120.5(2) . . ?
C313 C312 C311 121.1(3) . . ?
C313 C312 H312 119.4(2) . . ?
C311 C312 H312 119.5(2) . . ?
C314 C313 C312 120.3(3) . . ?
C314 C313 H313 119.9(2) . . ?
C312 C313 H313 119.8(2) . . ?
C315 C314 C313 119.6(3) . . ?
C315 C314 H314 120.4(2) . . ?
C313 C314 H314 120.0(2) . . ?
C314 C315 C316 120.2(3) . . ?
C314 C315 H315 119.8(2) . . ?
C316 C315 H315 120.0(2) . . ?
C311 C316 C315 120.7(3) . . ?
C311 C316 H316 119.7(2) . . ?
C315 C316 H316 119.6(2) . . ?
C322 C321 C326 118.1(3) . . ?
C322 C321 P3 118.3(3) . . ?
C326 C321 P3 123.6(3) . . ?
C321 C322 C323 120.3(4) . . ?
C321 C322 H322 120.3(2) . . ?
C323 C322 H322 119.4(3) . . ?
C324 C323 C322 120.6(4) . . ?
C324 C323 H323 119.0(3) . . ?
C322 C323 H323 120.4(3) . . ?
C325 C324 C323 119.7(4) . . ?
C325 C324 H324 120.2(3) . . ?
C323 C324 H324 120.1(3) . . ?
C324 C325 C326 120.6(4) . . ?
C324 C325 H325 119.5(3) . . ?
C326 C325 H325 119.9(3) . . ?
C325 C326 C321 120.7(4) . . ?
C325 C326 H326 119.7(3) . . ?
C321 C326 H326 119.7(2) . . ?
C412 C411 C416 117.8(3) . . ?
C412 C411 P4 126.2(3) . . ?
C416 C411 P4 116.0(3) . . ?
C411 C412 C413 120.4(4) . . ?
C411 C412 H412 120.1(2) . . ?
C413 C412 H412 119.5(3) . . ?
C414 C413 C412 120.7(4) . . ?
C414 C413 H413 118.7(3) . . ?
C412 C413 H413 120.6(3) . . ?
C415 C414 C413 120.0(4) . . ?
C415 C414 H414 119.7(3) . . ?
C413 C414 H414 120.4(3) . . ?
C414 C415 C416 119.8(4) . . ?
C414 C415 H415 120.0(3) . . ?
C416 C415 H415 120.2(3) . . ?
C415 C416 C411 121.3(4) . . ?
C415 C416 H416 119.2(3) . . ?
C411 C416 H416 119.4(2) . . ?
C426 C421 C422 119.1(3) . . ?
C426 C421 P4 122.7(3) . . ?
C422 C421 P4 118.1(3) . . ?
C423 C422 C421 120.2(4) . . ?
C423 C422 H422 119.8(3) . . ?
C421 C422 H422 120.0(2) . . ?
C424 C423 C422 120.0(4) . . ?
C424 C423 H423 119.7(3) . . ?
C422 C423 H423 120.3(3) . . ?
C423 C424 C425 120.5(4) . . ?
C423 C424 H424 119.8(3) . . ?
C425 C424 H424 119.6(3) . . ?
C424 C425 C426 120.0(4) . . ?
C424 C425 H425 119.6(3) . . ?
C426 C425 H425 120.4(3) . . ?
C421 C426 C425 120.1(4) . . ?
C421 C426 H426 120.1(2) . . ?
C425 C426 H426 119.8(3) . . ?

loop_
_geom_bond_atom_site_label_1
_geom_bond_atom_site_label_2
_geom_bond_distance
_geom_bond_site_symmetry_2
_geom_bond_publ_flag
Ni1 C2 1.747(4) . ?
Ni1 C1 1.918(3) . ?
Ni1 P2 2.1998(9) . ?
Ni1 P1 2.2103(9) . ?
Ni1 Ni2 2.5824(7) . ?
Ni2 C3 1.758(4) . ?
Ni2 C1 1.899(3) . ?
Ni2 P3 2.2097(9) . ?
Ni2 P4 2.2147(9) . ?
P1 N1 1.692(3) . ?
P1 C121 1.823(3) . ?
P1 C111 1.842(3) . ?
P2 N2 1.697(2) . ?
P2 C221 1.833(3) . ?
P2 C211 1.847(3) . ?
P3 N1 1.695(2) . ?
P3 C321 1.828(3) . ?
P3 C311 1.842(3) . ?
P4 N2 1.701(3) . ?
P4 C421 1.835(3) . ?
P4 C411 1.841(3) . ?
N1 H1 0.90 . ?
N2 H2 0.90 . ?
O1 C1 1.168(4) . ?
O2 C2 1.144(4) . ?
O3 C3 1.148(4) . ?
C111 C116 1.377(5) . ?
C111 C112 1.388(5) . ?
C112 C113 1.390(6) . ?
C112 H112 0.96 . ?
C113 C114 1.370(7) . ?
C113 H113 0.96 . ?
C114 C115 1.351(6) . ?
C114 H114 0.96 . ?
C115 C116 1.382(5) . ?
C115 H115 0.96 . ?
C116 H116 0.96 . ?
C121 C126 1.377(4) . ?
C121 C122 1.391(4) . ?
C122 C123 1.388(5) . ?
C122 H122 0.96 . ?
C123 C124 1.361(5) . ?
C123 H123 0.96 . ?
C124 C125 1.366(6) . ?
C124 H124 0.96 . ?
C125 C126 1.390(5) . ?
C125 H125 0.96 . ?
C126 H126 0.96 . ?
C211 C216 1.386(4) . ?
C211 C212 1.391(4) . ?
C212 C213 1.385(4) . ?
C212 H212 0.96 . ?
C213 C214 1.375(5) . ?
C213 H213 0.96 . ?
C214 C215 1.369(5) . ?
C214 H214 0.96 . ?
C215 C216 1.385(5) . ?
C215 H215 0.96 . ?
C216 H216 0.96 . ?
C221 C226 1.371(4) . ?
C221 C222 1.391(5) . ?
C222 C223 1.377(5) . ?
C222 H222 0.96 . ?
C223 C224 1.378(6) . ?
C223 H223 0.96 . ?
C224 C225 1.371(6) . ?
C224 H224 0.96 . ?
C225 C226 1.385(5) . ?
C225 H225 0.96 . ?
C226 H226 0.96 . ?
C311 C316 1.378(4) . ?
C311 C312 1.384(4) . ?
C312 C313 1.377(5) . ?
C312 H312 0.96 . ?
C313 C314 1.374(5) . ?
C313 H313 0.96 . ?
C314 C315 1.363(5) . ?
C314 H314 0.96 . ?
C315 C316 1.396(5) . ?
C315 H315 0.96 . ?
C316 H316 0.96 . ?
C321 C322 1.382(5) . ?
C321 C326 1.398(5) . ?
C322 C323 1.390(5) . ?
C322 H322 0.96 . ?
C323 C324 1.375(6) . ?
C323 H323 0.96 . ?
C324 C325 1.357(6) . ?
C324 H324 0.96 . ?
C325 C326 1.381(5) . ?
C325 H325 0.96 . ?
C326 H326 0.96 . ?
C411 C412 1.382(4) . ?
C411 C416 1.387(4) . ?
C412 C413 1.384(5) . ?
C412 H412 0.96 . ?
C413 C414 1.362(6) . ?
C413 H413 0.96 . ?
C414 C415 1.362(6) . ?
C414 H414 0.96 . ?
C415 C416 1.381(5) . ?
C415 H415 0.96 . ?
C416 H416 0.96 . ?
C421 C426 1.375(5) . ?
C421 C422 1.389(5) . ?
C422 C423 1.388(5) . ?
C422 H422 0.96 . ?
C423 C424 1.362(6) . ?
C423 H423 0.96 . ?
C424 C425 1.366(6) . ?
C424 H424 0.96 . ?
C425 C426 1.396(5) . ?
C425 H425 0.96 . ?
C426 H426 0.96 . ?
